data_2236853
loop_
_publ_author_name
'Moodley, Vashen'
'Van Zyl, Werner E.'

_publ_section_title
;
 2-[(4-Bromobenzylidene)amino]ethanol
;
_journal_coeditor_code FB2276
_journal_issue 12
_journal_name_full 'Acta Crystallographica Section E'
_journal_page_first o3477
_journal_paper_doi 10.1107/S1600536812048155
_journal_volume 68
_journal_year 2012
_chemical_formula_iupac 'C9 H10 Br N O'
_chemical_formula_moiety 'C9 H10 Br N O'
_chemical_formula_sum 'C9 H10 Br N O'
_chemical_formula_weight 228.09
_chemical_name_systematic
;
2-[(4-Bromobenzylidene)amino]ethanol
;
_space_group_IT_number 9
_symmetry_cell_setting monoclinic
_symmetry_space_group_name_Hall 'C -2yc'
_symmetry_space_group_name_H-M 'C 1 c 1'
_atom_sites_solution_hydrogens difmap
_atom_sites_solution_primary direct
_atom_sites_solution_secondary difmap
_audit_creation_method SHELXL-97
_cell_angle_alpha 90.00
_cell_angle_beta 107.980(3)
_cell_angle_gamma 90.00
_cell_formula_units_Z 4
_cell_length_a 22.349(4)
_cell_length_b 6.0328(10)
_cell_length_c 7.3673(12)
_cell_measurement_reflns_used 3713
_cell_measurement_temperature 173(2)
_cell_measurement_theta_max 25.31
_cell_measurement_theta_min 3.51
_cell_volume 944.8(3)
_computing_cell_refinement '<i>SAINT</i> (Bruker, 2006)'
_computing_data_collection '<i>APEX2</i> (Bruker, 2006)'
_computing_data_reduction '<i>SAINT</i> (Bruker, 2006)'
_computing_molecular_graphics '<i>ORTEP-3</i> (Farrugia, 2012)'
_computing_publication_material '<i>SHELXL97</i> (Sheldrick, 2008<i>b</i>)'
_computing_structure_refinement '<i>SHELXL97</i> (Sheldrick, 2008<i>b</i>)'
_computing_structure_solution '<i>SHELXS97</i> (Sheldrick, 2008<i>b</i>)'
_diffrn_ambient_temperature 173(2)
_diffrn_measured_fraction_theta_full 0.999
_diffrn_measured_fraction_theta_max 0.999
_diffrn_measurement_device_type 'Bruker Kappa DUO APEXII'
_diffrn_measurement_method '0.5\% \f scans and \w scans'
_diffrn_radiation_monochromator graphite
_diffrn_radiation_source 'fine-focus sealed tube'
_diffrn_radiation_type MoK\a
_diffrn_radiation_wavelength 0.71073
_diffrn_reflns_av_R_equivalents 0.0351
_diffrn_reflns_av_sigmaI/netI 0.0514
_diffrn_reflns_limit_h_max 26
_diffrn_reflns_limit_h_min -24
_diffrn_reflns_limit_k_max 7
_diffrn_reflns_limit_k_min -7
_diffrn_reflns_limit_l_max 8
_diffrn_reflns_limit_l_min -8
_diffrn_reflns_number 3713
_diffrn_reflns_theta_full 25.31
_diffrn_reflns_theta_max 25.31
_diffrn_reflns_theta_min 3.51
_diffrn_standards_decay_% 0
_diffrn_standards_interval_count 0
_diffrn_standards_interval_time 0
_diffrn_standards_number 0
_exptl_absorpt_coefficient_mu 4.302
_exptl_absorpt_correction_T_max 0.9189
_exptl_absorpt_correction_T_min 0.3050
_exptl_absorpt_correction_type multi-scan
_exptl_absorpt_process_details '(<i>SADABS</i>; Sheldrick, 2008<i>a</i>)'
_exptl_crystal_colour colourless
_exptl_crystal_density_diffrn 1.604
_exptl_crystal_density_method 'not measured'
_exptl_crystal_description plate
_exptl_crystal_F_000 456
_exptl_crystal_size_max 0.36
_exptl_crystal_size_mid 0.15
_exptl_crystal_size_min 0.02
_refine_diff_density_max 0.712
_refine_diff_density_min -0.449
_refine_ls_abs_structure_details 'Flack (1983), 788 Friedel pairs'
_refine_ls_abs_structure_Flack 0.022(12)
_refine_ls_extinction_method none
_refine_ls_goodness_of_fit_ref 1.004
_refine_ls_hydrogen_treatment mixed
_refine_ls_matrix_type full
_refine_ls_number_constraints 37
_refine_ls_number_parameters 113
_refine_ls_number_reflns 1651
_refine_ls_number_restraints 1
_refine_ls_restrained_S_all 1.003
_refine_ls_R_factor_all 0.0280
_refine_ls_R_factor_gt 0.0250
_refine_ls_shift/su_max 0.000
_refine_ls_shift/su_mean 0.000
_refine_ls_structure_factor_coef Fsqd
_refine_ls_weighting_details 'calc w=1/[\s^2^(Fo^2^)+(0.0174P)^2^] where P=(Fo^2^+2Fc^2^)/3'
_refine_ls_weighting_scheme calc
_refine_ls_wR_factor_gt 0.0580
_refine_ls_wR_factor_ref 0.0588
_reflns_number_gt 1550
_reflns_number_total 1651
_reflns_threshold_expression I>2sigma(I)
_cod_data_source_file fb2276.cif
_cod_data_source_block I
_cod_original_sg_symbol_H-M 'C c'
_cod_database_code 2236853
_cod_database_fobs_code 2236853

loop_
_symmetry_equiv_pos_as_xyz
'x, y, z'
'x, -y, z+1/2'
'x+1/2, y+1/2, z'
'x+1/2, -y+1/2, z+1/2'

loop_
_atom_site_type_symbol
_atom_site_label
_atom_site_fract_x
_atom_site_fract_y
_atom_site_fract_z
_atom_site_U_iso_or_equiv
_atom_site_adp_type
_atom_site_calc_flag
_atom_site_refinement_flags
_atom_site_occupancy
_atom_site_symmetry_multiplicity
Br Br1 0.682260(18) 0.64650(5) 0.71855(2) 0.04348(12) Uani d . 1 4
O O1 0.34787(17) 0.6979(5) 1.1065(4) 0.0461(7) Uani d D 1 4
H H1 0.359(2) 0.554(4) 1.165(7) 0.069 Uiso d D 1 4
N N1 0.37448(13) 0.7338(5) 0.7440(4) 0.0352(7) Uani d . 1 4
C C1 0.60169(15) 0.7091(5) 0.7424(4) 0.0304(7) Uani d . 1 4
C C2 0.55354(15) 0.5562(6) 0.6774(4) 0.0302(7) Uani d . 1 4
H H2 0.5610 0.4194 0.6244 0.036 Uiso calc R 1 4
C C3 0.49499(17) 0.6038(5) 0.6903(5) 0.0315(7) Uani d . 1 4
H H3 0.4620 0.4989 0.6463 0.038 Uiso calc R 1 4
C C4 0.48338(18) 0.8054(6) 0.7676(5) 0.0287(8) Uani d . 1 4
C C5 0.53236(16) 0.9557(6) 0.8318(4) 0.0315(7) Uani d . 1 4
H H5 0.5249 1.0929 0.8844 0.038 Uiso calc R 1 4
C C6 0.59188(17) 0.9099(6) 0.8208(5) 0.0347(8) Uani d . 1 4
H H6 0.6252 1.0134 0.8658 0.042 Uiso calc R 1 4
C C7 0.42189(16) 0.8625(5) 0.7886(5) 0.0310(7) Uani d . 1 4
H H7 0.4173 1.0043 0.8386 0.037 Uiso calc R 1 4
C C8 0.31685(17) 0.8097(6) 0.7782(6) 0.0387(8) Uani d . 1 4
H H8A 0.2815 0.8034 0.6578 0.046 Uiso calc R 1 4
H H8B 0.3220 0.9656 0.8224 0.046 Uiso calc R 1 4
C C9 0.30217(18) 0.6660(6) 0.9269(6) 0.0404(8) Uani d . 1 4
H H9A 0.2600 0.7043 0.9354 0.048 Uiso calc R 1 4
H H9B 0.3016 0.5083 0.8893 0.048 Uiso calc R 1 4

loop_
_atom_site_aniso_label
_atom_site_aniso_U_11
_atom_site_aniso_U_22
_atom_site_aniso_U_33
_atom_site_aniso_U_12
_atom_site_aniso_U_13
_atom_site_aniso_U_23
Br1 0.03404(18) 0.0539(2) 0.04599(18) 0.0060(3) 0.01748(12) 0.0006(3)
O1 0.067(2) 0.0296(13) 0.0442(18) -0.0032(15) 0.0204(15) -0.0002(12)
N1 0.0358(17) 0.0331(16) 0.0399(16) 0.0043(13) 0.0164(12) 0.0035(13)
C1 0.0268(18) 0.0386(18) 0.0265(16) 0.0057(14) 0.0093(13) 0.0052(14)
C2 0.0363(19) 0.0256(16) 0.0297(16) 0.0036(14) 0.0114(14) 0.0000(14)
C3 0.040(2) 0.0247(16) 0.0302(16) -0.0039(14) 0.0115(14) -0.0020(13)
C4 0.038(2) 0.0261(16) 0.0236(17) 0.0054(16) 0.0112(15) 0.0020(13)
C5 0.039(2) 0.0265(18) 0.0300(17) 0.0017(15) 0.0117(14) -0.0028(15)
C6 0.037(2) 0.0335(17) 0.0329(17) -0.0057(15) 0.0094(14) -0.0030(15)
C7 0.0360(19) 0.0284(17) 0.0301(16) 0.0067(14) 0.0125(14) 0.0021(13)
C8 0.0314(19) 0.0397(18) 0.047(2) 0.0041(15) 0.0153(15) 0.0024(16)
C9 0.036(2) 0.0363(18) 0.054(2) 0.0014(15) 0.0212(17) -0.0019(17)

loop_
_atom_type_symbol
_atom_type_description
_atom_type_scat_dispersion_real
_atom_type_scat_dispersion_imag
_atom_type_scat_source
C C 0.0033 0.0016 'International Tables Vol C Tables 4.2.6.8 and 6.1.1.4'
H H 0.0000 0.0000 'International Tables Vol C Tables 4.2.6.8 and 6.1.1.4'
N N 0.0061 0.0033 'International Tables Vol C Tables 4.2.6.8 and 6.1.1.4'
O O 0.0106 0.0060 'International Tables Vol C Tables 4.2.6.8 and 6.1.1.4'
Br Br -0.2901 2.4595 'International Tables Vol C Tables 4.2.6.8 and 6.1.1.4'

loop_
_geom_angle_atom_site_label_1
_geom_angle_atom_site_label_2
_geom_angle_atom_site_label_3
_geom_angle
C9 O1 H1 108(3)
C7 N1 C8 118.2(3)
C2 C1 C6 121.3(3)
C2 C1 Br1 119.5(3)
C6 C1 Br1 119.2(3)
C3 C2 C1 119.5(3)
C3 C2 H2 120.2
C1 C2 H2 120.2
C2 C3 C4 120.7(3)
C2 C3 H3 119.7
C4 C3 H3 119.7
C5 C4 C3 118.7(3)
C5 C4 C7 118.4(3)
C3 C4 C7 122.8(3)
C6 C5 C4 121.4(3)
C6 C5 H5 119.3
C4 C5 H5 119.3
C5 C6 C1 118.5(3)
C5 C6 H6 120.8
C1 C6 H6 120.8
N1 C7 C4 124.1(3)
N1 C7 H7 117.9
C4 C7 H7 117.9
N1 C8 C9 110.2(3)
N1 C8 H8A 109.6
C9 C8 H8A 109.6
N1 C8 H8B 109.6
C9 C8 H8B 109.6
H8A C8 H8B 108.1
O1 C9 C8 110.2(3)
O1 C9 H9A 109.6
C8 C9 H9A 109.6
O1 C9 H9B 109.6
C8 C9 H9B 109.6
H9A C9 H9B 108.1

loop_
_geom_bond_atom_site_label_1
_geom_bond_atom_site_label_2
_geom_bond_distance
Br1 C1 1.900(3)
O1 C9 1.413(5)
O1 H1 0.968(5)
N1 C7 1.272(4)
N1 C8 1.461(4)
C1 C2 1.386(5)
C1 C6 1.388(5)
C2 C3 1.371(5)
C2 H2 0.9500
C3 C4 1.401(5)
C3 H3 0.9500
C4 C5 1.387(5)
C4 C7 1.471(5)
C5 C6 1.385(5)
C5 H5 0.9500
C6 H6 0.9500
C7 H7 0.9500
C8 C9 1.510(5)
C8 H8A 0.9900
C8 H8B 0.9900
C9 H9A 0.9900
C9 H9B 0.9900

loop_
_geom_hbond_atom_site_label_D
_geom_hbond_atom_site_label_H
_geom_hbond_atom_site_label_A
_geom_hbond_site_symmetry_A
_geom_hbond_distance_DH
_geom_hbond_distance_HA
_geom_hbond_distance_DA
_geom_hbond_angle_DHA
_geom_hbond_publ_flag
O1 H1 N1 2_565 0.97(3) 1.83(3) 2.791(4) 172(4) yes
C2 H2 Cg1 2_564 0.95 2.83 3.58(3) 137 yes
C5 H5 Cg1 2_575 0.95 2.79 3.512(3) 134 yes

loop_
_geom_torsion_atom_site_label_1
_geom_torsion_atom_site_label_2
_geom_torsion_atom_site_label_3
_geom_torsion_atom_site_label_4
_geom_torsion
C6 C1 C2 C3 0.1(5)
Br1 C1 C2 C3 -178.4(2)
C1 C2 C3 C4 0.2(5)
C2 C3 C4 C5 -0.3(5)
C2 C3 C4 C7 -178.6(3)
C3 C4 C5 C6 0.0(5)
C7 C4 C5 C6 178.3(3)
C4 C5 C6 C1 0.4(5)
C2 C1 C6 C5 -0.5(5)
Br1 C1 C6 C5 178.1(2)
C8 N1 C7 C4 178.1(3)
C5 C4 C7 N1 -176.3(3)
C3 C4 C7 N1 1.9(5)
C7 N1 C8 C9 -115.0(4)
N1 C8 C9 O1 67.6(4)

loop_
_cod_related_entry_id
_cod_related_entry_database
_cod_related_entry_code
1 ChemSpider 15334715
